data_4022073
loop_
_publ_author_name
'Paul R. Carlier'
'Yiqun Zhang'
'Carla Slebodnick'
'Michael M.-C. Lo'
'Ian D. Williams'

_publ_section_title
;
 Effect of 2,6-Disubstituted Aryl Groups on Acyclic Conformation:
 Preference for an Antiperiplanar Orientation of the Geminal
 and Vicinal Hydrogens
;
_journal_name_full 'Journal of Organic Chemistry'
_journal_page_first 8835
_journal_page_last 8841
_journal_paper_doi 10.1021/jo061495z
_journal_volume 71
_journal_year 2006
_chemical_formula_sum 'C21 H25 N O'
_chemical_formula_weight 307.42
_chemical_name_systematic
; 
 ? 
;
_space_group_IT_number 14
_symmetry_cell_setting monoclinic
_symmetry_space_group_name_Hall '-P 2yn'
_symmetry_space_group_name_H-M 'P 1 21/n 1'
_atom_sites_solution_hydrogens geom
_atom_sites_solution_primary direct
_atom_sites_solution_secondary difmap
_audit_creation_method SHELXL-97
_cell_angle_alpha 90.00
_cell_angle_beta 98.785(4)
_cell_angle_gamma 90.00
_cell_formula_units_Z 4
_cell_length_a 8.4972(7)
_cell_length_b 13.9255(14)
_cell_length_c 14.9265(15)
_cell_measurement_temperature 100(2)
_cell_volume 1745.5(3)
_computing_structure_refinement 'SHELXL-97 (Sheldrick, 1997)'
_computing_structure_solution 'SHELXS-97 (Sheldrick, 1990)'
_diffrn_ambient_temperature 100(2)
_diffrn_measured_fraction_theta_full 0.918
_diffrn_measured_fraction_theta_max 0.924
_diffrn_radiation_monochromator graphite
_diffrn_radiation_source 'fine-focus sealed tube'
_diffrn_radiation_type MoK\a
_diffrn_radiation_wavelength 0.71073
_diffrn_reflns_av_R_equivalents 0.0533
_diffrn_reflns_av_sigmaI/netI 0.0743
_diffrn_reflns_limit_h_max 10
_diffrn_reflns_limit_h_min -10
_diffrn_reflns_limit_k_max 12
_diffrn_reflns_limit_k_min -17
_diffrn_reflns_limit_l_max 18
_diffrn_reflns_limit_l_min -18
_diffrn_reflns_number 8951
_diffrn_reflns_theta_full 25.00
_diffrn_reflns_theta_max 26.00
_diffrn_reflns_theta_min 2.01
_exptl_absorpt_coefficient_mu 0.071
_exptl_absorpt_correction_T_max 1.00
_exptl_absorpt_correction_T_min 0.94
_exptl_absorpt_correction_type multi-scan
_exptl_absorpt_process_details SADABS
_exptl_crystal_colour colorless
_exptl_crystal_density_diffrn 1.170
_exptl_crystal_density_method 'not measured'
_exptl_crystal_description bar
_exptl_crystal_F_000 664
_exptl_crystal_size_max 0.30
_exptl_crystal_size_mid 0.12
_exptl_crystal_size_min 0.10
_refine_diff_density_max 0.171
_refine_diff_density_min -0.153
_refine_diff_density_rms 0.038
_refine_ls_extinction_method none
_refine_ls_goodness_of_fit_ref 0.970
_refine_ls_hydrogen_treatment constr
_refine_ls_matrix_type full
_refine_ls_number_parameters 212
_refine_ls_number_reflns 3178
_refine_ls_number_restraints 0
_refine_ls_restrained_S_all 0.970
_refine_ls_R_factor_all 0.0939
_refine_ls_R_factor_gt 0.0461
_refine_ls_shift/su_max 0.003
_refine_ls_shift/su_mean 0.000
_refine_ls_structure_factor_coef Fsqd
_refine_ls_weighting_details 'calc w=1/[\s^2^(Fo^2^)+(0.0200P)^2^+0.0000P] where P=(Fo^2^+2Fc^2^)/3'
_refine_ls_weighting_scheme calc
_refine_ls_wR_factor_gt 0.0673
_refine_ls_wR_factor_ref 0.0731
_reflns_number_gt 1889
_reflns_number_total 3178
_reflns_threshold_expression >2sigma(I)
_cod_data_source_file jo061495zsi20060718_110143.cif
_cod_depositor_comments
;
The following automatic conversions were performed:
'_symmetry_cell_setting' value 'Monoclinic' changed to 'monoclinic'
according to '/home/saulius/struct/CIF-dictionaries/cif_core.dic'
dictionary named 'cif_core.dic' version 2.4.1 from 2010-06-29.

Automatic conversion script
Id: cif_fix_enum 1527 2010-12-29 10:47:43Z saulius 

The following automatic conversions were performed:

'_exptl_absorpt_correction_type' tag value 'multi-scans' was replaced
with 'multi-scan' value.

Automatic conversion script
Id: cif_fix_values 1646 2011-03-28 12:23:43Z adriana 
;
_cod_original_sg_symbol_H-M 'P 21/n'
_cod_database_code 4022073

loop_
_symmetry_equiv_pos_as_xyz
'x, y, z'
'-x+1/2, y+1/2, -z+1/2'
'-x, -y, -z'
'x-1/2, -y-1/2, z-1/2'

loop_
_atom_site_label
_atom_site_type_symbol
_atom_site_fract_x
_atom_site_fract_y
_atom_site_fract_z
_atom_site_U_iso_or_equiv
_atom_site_adp_type
_atom_site_occupancy
_atom_site_symmetry_multiplicity
_atom_site_calc_flag
_atom_site_refinement_flags
O1 O 0.38544(13) 0.63217(8) 0.10747(7) 0.0241(3) Uani 1 1 d .
H1 H 0.4255 0.6290 0.0587 0.029 Uiso 1 1 d R
C1 C 0.50547(19) 0.60811(12) 0.18104(10) 0.0183(4) Uani 1 1 d .
H1A H 0.6116 0.6233 0.1634 0.022 Uiso 1 1 calc R
C2 C 0.49973(19) 0.49815(12) 0.20194(10) 0.0190(4) Uani 1 1 d .
H2A H 0.4018 0.4872 0.2301 0.023 Uiso 1 1 calc R
N3 N 0.46664(17) 0.39704(11) 0.05266(9) 0.0241(4) Uani 1 1 d .
C3 C 0.48058(19) 0.44103(12) 0.11715(11) 0.0176(4) Uani 1 1 d .
C11 C 0.48680(19) 0.66636(12) 0.26513(10) 0.0164(4) Uani 1 1 d .
C12 C 0.6210(2) 0.70825(13) 0.31637(11) 0.0192(4) Uani 1 1 d .
C13 C 0.6041(2) 0.75792(12) 0.39520(11) 0.0209(4) Uani 1 1 d .
H13A H 0.6964 0.7835 0.4312 0.025 Uiso 1 1 calc R
C14 C 0.4577(2) 0.77138(13) 0.42303(11) 0.0235(4) Uani 1 1 d .
C15 C 0.3262(2) 0.73158(12) 0.37051(11) 0.0212(4) Uani 1 1 d .
H15A H 0.2244 0.7410 0.3880 0.025 Uiso 1 1 calc R
C16 C 0.33699(19) 0.67807(13) 0.29287(10) 0.0210(4) Uani 1 1 d .
C17 C 0.78523(19) 0.70413(13) 0.28983(11) 0.0233(4) Uani 1 1 d .
H17A H 0.8585 0.7433 0.3319 0.035 Uiso 1 1 calc R
H17B H 0.7813 0.7290 0.2281 0.035 Uiso 1 1 calc R
H17C H 0.8225 0.6374 0.2922 0.035 Uiso 1 1 calc R
C18 C 0.4439(2) 0.82850(15) 0.50717(11) 0.0337(5) Uani 1 1 d .
H18A H 0.3336 0.8403 0.5104 0.051 Uiso 0.50 1 d PR
H18B H 0.4908 0.7929 0.5596 0.051 Uiso 0.50 1 d PR
H18C H 0.4988 0.8886 0.5055 0.051 Uiso 0.50 1 d PR
H18D H 0.3821 0.7920 0.5439 0.051 Uiso 0.50 1 d PR
H18E H 0.3863 0.8865 0.4897 0.051 Uiso 0.50 1 d PR
H18F H 0.5473 0.8427 0.5401 0.051 Uiso 0.50 1 d PR
C19 C 0.18402(19) 0.63576(14) 0.24401(11) 0.0281(5) Uani 1 1 d .
H19A H 0.1649 0.5749 0.2706 0.042 Uiso 0.50 1 d PR
H19B H 0.0971 0.6784 0.2493 0.042 Uiso 0.50 1 d PR
H19C H 0.1931 0.6268 0.1812 0.042 Uiso 0.50 1 d PR
H19D H 0.2066 0.5766 0.2155 0.034 Uiso 0.50 1 d PR
H19E H 0.1370 0.6792 0.1976 0.034 Uiso 0.50 1 d PR
H19F H 0.1113 0.6243 0.2862 0.034 Uiso 0.50 1 d PR
C21 C 0.6399(2) 0.46160(12) 0.26951(10) 0.0191(4) Uani 1 1 d .
C22 C 0.79480(19) 0.45636(13) 0.24782(10) 0.0196(4) Uani 1 1 d .
C23 C 0.9178(2) 0.42306(12) 0.31249(11) 0.0237(4) Uani 1 1 d .
H23A H 1.0218 0.4184 0.2969 0.028 Uiso 1 1 calc R
C24 C 0.8940(2) 0.39625(13) 0.39914(11) 0.0252(4) Uani 1 1 d .
C25 C 0.7398(2) 0.40230(13) 0.41925(11) 0.0251(4) Uani 1 1 d .
H25A H 0.7213 0.3850 0.4783 0.030 Uiso 1 1 calc R
C26 C 0.6121(2) 0.43254(13) 0.35661(11) 0.0232(4) Uani 1 1 d .
C27 C 0.8386(2) 0.48822(13) 0.15759(10) 0.0224(4) Uani 1 1 d .
H27A H 0.9428 0.4617 0.1505 0.034 Uiso 1 1 calc R
H27B H 0.8431 0.5585 0.1557 0.034 Uiso 1 1 calc R
H27C H 0.7581 0.4650 0.1082 0.034 Uiso 1 1 calc R
C28 C 1.0306(2) 0.36323(15) 0.46833(12) 0.0356(5) Uani 1 1 d .
H28A H 1.1209 0.3460 0.4379 0.053 Uiso 1 1 calc R
H28B H 0.9978 0.3071 0.5005 0.053 Uiso 1 1 calc R
H28C H 1.0621 0.4151 0.5117 0.053 Uiso 1 1 calc R
C29 C 0.4480(2) 0.43328(14) 0.38345(11) 0.0294(5) Uani 1 1 d .
H29A H 0.4544 0.4112 0.4462 0.044 Uiso 1 1 calc R
H29B H 0.3779 0.3904 0.3433 0.044 Uiso 1 1 calc R
H29C H 0.4050 0.4987 0.3782 0.044 Uiso 1 1 calc R

loop_
_atom_site_aniso_label
_atom_site_aniso_U_11
_atom_site_aniso_U_22
_atom_site_aniso_U_33
_atom_site_aniso_U_23
_atom_site_aniso_U_13
_atom_site_aniso_U_12
O1 0.0298(7) 0.0266(7) 0.0162(6) -0.0002(5) 0.0045(5) 0.0061(6)
C1 0.0202(9) 0.0180(10) 0.0176(8) 0.0002(8) 0.0051(7) -0.0004(8)
C2 0.0209(9) 0.0207(10) 0.0169(8) -0.0032(7) 0.0078(7) -0.0024(8)
N3 0.0300(9) 0.0228(9) 0.0202(8) -0.0016(7) 0.0068(7) -0.0032(7)
C3 0.0167(9) 0.0160(10) 0.0204(9) 0.0053(8) 0.0039(7) -0.0008(8)
C11 0.0213(9) 0.0131(10) 0.0154(8) 0.0042(7) 0.0049(7) 0.0041(7)
C12 0.0237(10) 0.0154(10) 0.0196(9) 0.0036(7) 0.0063(7) 0.0024(8)
C13 0.0216(10) 0.0185(10) 0.0214(9) -0.0008(8) -0.0006(7) -0.0012(8)
C14 0.0335(11) 0.0179(10) 0.0197(9) 0.0015(8) 0.0053(8) 0.0018(8)
C15 0.0213(10) 0.0241(11) 0.0197(9) 0.0009(8) 0.0082(8) 0.0058(8)
C16 0.0246(10) 0.0195(10) 0.0191(9) 0.0022(8) 0.0040(7) 0.0023(8)
C17 0.0204(10) 0.0211(11) 0.0286(9) -0.0038(8) 0.0042(8) -0.0030(8)
C18 0.0369(11) 0.0366(13) 0.0287(10) -0.0105(9) 0.0089(9) 0.0000(10)
C19 0.0226(10) 0.0335(12) 0.0293(10) -0.0045(9) 0.0072(8) 0.0011(9)
C21 0.0266(10) 0.0130(10) 0.0183(8) -0.0034(8) 0.0052(7) -0.0011(8)
C22 0.0235(10) 0.0124(9) 0.0229(9) -0.0028(8) 0.0042(8) -0.0004(8)
C23 0.0231(10) 0.0175(10) 0.0311(10) -0.0031(8) 0.0065(8) -0.0012(8)
C24 0.0335(11) 0.0157(10) 0.0253(10) -0.0003(8) 0.0012(8) -0.0020(9)
C25 0.0384(11) 0.0185(10) 0.0188(9) 0.0014(8) 0.0053(8) -0.0002(9)
C26 0.0326(11) 0.0165(10) 0.0223(9) -0.0009(8) 0.0097(8) -0.0020(8)
C27 0.0234(9) 0.0193(10) 0.0260(10) -0.0011(8) 0.0082(8) -0.0010(8)
C28 0.0384(12) 0.0322(13) 0.0331(11) 0.0028(10) -0.0041(9) 0.0005(10)
C29 0.0325(11) 0.0350(13) 0.0224(9) 0.0034(9) 0.0096(8) 0.0016(9)

loop_
_atom_type_symbol
_atom_type_description
_atom_type_scat_dispersion_real
_atom_type_scat_dispersion_imag
_atom_type_scat_source
C C 0.0033 0.0016 'International Tables Vol C Tables 4.2.6.8 and 6.1.1.4'
H H 0.0000 0.0000 'International Tables Vol C Tables 4.2.6.8 and 6.1.1.4'
N N 0.0061 0.0033 'International Tables Vol C Tables 4.2.6.8 and 6.1.1.4'
O O 0.0106 0.0060 'International Tables Vol C Tables 4.2.6.8 and 6.1.1.4'

loop_
_geom_angle_atom_site_label_1
_geom_angle_atom_site_label_2
_geom_angle_atom_site_label_3
_geom_angle
O1 C1 C11 111.02(13)
O1 C1 C2 110.15(13)
C11 C1 C2 110.27(13)
C3 C2 C21 110.98(14)
C3 C2 C1 110.94(13)
C21 C2 C1 114.41(14)
N3 C3 C2 179.6(2)
C12 C11 C16 119.28(15)
C12 C11 C1 119.57(14)
C16 C11 C1 121.14(15)
C13 C12 C11 119.24(15)
C13 C12 C17 117.41(16)
C11 C12 C17 123.34(15)
C14 C13 C12 122.37(17)
C15 C14 C13 117.55(16)
C15 C14 C18 121.77(16)
C13 C14 C18 120.68(17)
C14 C15 C16 122.49(16)
C15 C16 C11 118.99(16)
C15 C16 C19 116.71(15)
C11 C16 C19 124.30(15)
C22 C21 C26 119.39(16)
C22 C21 C2 121.97(15)
C26 C21 C2 118.65(15)
C23 C22 C21 119.27(16)
C23 C22 C27 117.00(15)
C21 C22 C27 123.71(15)
C22 C23 C24 122.36(17)
C23 C24 C25 117.39(16)
C23 C24 C28 120.98(17)
C25 C24 C28 121.62(16)
C26 C25 C24 122.64(16)
C25 C26 C21 118.90(16)
C25 C26 C29 118.91(16)
C21 C26 C29 122.19(15)

loop_
_geom_bond_atom_site_label_1
_geom_bond_atom_site_label_2
_geom_bond_distance
O1 C1 1.4200(18)
C1 C11 1.523(2)
C1 C2 1.565(2)
C2 C3 1.483(2)
C2 C21 1.526(2)
N3 C3 1.132(2)
C11 C12 1.400(2)
C11 C16 1.407(2)
C12 C13 1.391(2)
C12 C17 1.509(2)
C13 C14 1.383(2)
C14 C15 1.379(2)
C14 C18 1.506(2)
C15 C16 1.393(2)
C16 C19 1.510(2)
C21 C22 1.404(2)
C21 C26 1.416(2)
C22 C23 1.389(2)
C22 C27 1.517(2)
C23 C24 1.390(2)
C24 C25 1.391(3)
C24 C28 1.503(2)
C25 C26 1.385(2)
C26 C29 1.509(2)
